data_1577096
loop_
_publ_author_name
'Dai, Hongliang'
'Zhu, Zeng-Kui'
'You, Shihai'
'Luo, Junhua'

_publ_section_title
;
 Centimeter-Sized Single Crystals of 3D Perovskitiod (4-AP)Pb2X6 (X = Br,
 I) for Efficient and Stable X-ray Detection
;
_journal_name_full 'Chemical Science'
_journal_paper_doi 10.1039/D6SC00616G
_journal_year 2026
_chemical_formula_moiety 'I6 Pb2, C6 H9 N3'
_chemical_formula_sum 'C6 H8 I6 N3 Pb2'
_chemical_formula_weight 1297.93
_space_group_crystal_system orthorhombic
_space_group_IT_number 52
_space_group_name_Hall '-P 2a 2bc'
_space_group_name_H-M_alt 'P n n a'
_atom_sites_solution_hydrogens geom
_atom_sites_solution_primary direct
_audit_creation_date 2023-12-05
_audit_creation_method
;
Olex2 1.5
(compiled 2022.04.07 svn.rca3783a0 for OlexSys, GUI svn.r6498)
;
_audit_update_record
;
2023-12-05 deposited with the CCDC.	2026-04-16 downloaded from the CCDC.
;
_cell_angle_alpha 90
_cell_angle_beta 90
_cell_angle_gamma 90
_cell_formula_units_Z 8
_cell_length_a 25.5050(12)
_cell_length_b 16.5271(9)
_cell_length_c 10.0933(6)
_cell_measurement_reflns_used 5675
_cell_measurement_temperature 295.00(10)
_cell_measurement_theta_max 28.5680
_cell_measurement_theta_min 3.9670
_cell_volume 4254.6(4)
_computing_cell_refinement 'CrysAlisPro 1.171.41.116a (Rigaku OD, 2021)'
_computing_data_collection 'CrysAlisPro 1.171.41.116a (Rigaku OD, 2021)'
_computing_data_reduction 'CrysAlisPro 1.171.41.116a (Rigaku OD, 2021)'
_computing_molecular_graphics 'Olex2 1.5 (Dolomanov et al., 2009)'
_computing_publication_material 'Olex2 1.5 (Dolomanov et al., 2009)'
_computing_structure_refinement 'SHELXL 2018/3 (Sheldrick, 2015)'
_computing_structure_solution 'SHELXS  (Sheldrick, 2008)'
_diffrn_ambient_environment air
_diffrn_ambient_temperature 295.00(10)
_diffrn_detector 'CCD plate'
_diffrn_detector_area_resol_mean 10.5594
_diffrn_detector_type Atlas
_diffrn_measured_fraction_theta_full 0.997
_diffrn_measured_fraction_theta_max 0.853
_diffrn_measurement_details
;
List of Runs (angles in degrees, time in seconds):

  # Type    Start    End  Width  t~exp~   \w     \q     \k     \f   Frames
#--------------------------------------------------------------------------
  1  \w     -7.00  18.00   1.00   21.02    --   -7.31  25.00 129.00   25
  2  \w    -51.00 -25.00   1.00   21.02    --    6.30 -19.00-150.00   26
  3  \w    -24.00  78.00   1.00   21.02    --    6.30  77.00 150.00  102
;
_diffrn_measurement_device 'four-circle diffractometer'
_diffrn_measurement_device_type 'SuperNova, Dual, Cu at home/near, Atlas'
_diffrn_measurement_method '\w scans'
_diffrn_orient_matrix_type 'CrysAlisPro convention (1999,Acta A55,543-557)'
_diffrn_orient_matrix_UB_11 0.0063095000
_diffrn_orient_matrix_UB_12 -0.0210147000
_diffrn_orient_matrix_UB_13 -0.0591757000
_diffrn_orient_matrix_UB_21 0.0066219000
_diffrn_orient_matrix_UB_22 -0.0348204000
_diffrn_orient_matrix_UB_23 0.0375566000
_diffrn_orient_matrix_UB_31 -0.0262481000
_diffrn_orient_matrix_UB_32 -0.0137333000
_diffrn_orient_matrix_UB_33 -0.0047860000
_diffrn_radiation_monochromator mirror
_diffrn_radiation_probe x-ray
_diffrn_radiation_type 'Mo K\a'
_diffrn_radiation_wavelength 0.71073
_diffrn_reflns_av_R_equivalents 0.0408
_diffrn_reflns_av_unetI/netI 0.0366
_diffrn_reflns_Laue_measured_fraction_full 0.997
_diffrn_reflns_Laue_measured_fraction_max 0.853
_diffrn_reflns_limit_h_max 33
_diffrn_reflns_limit_h_min -29
_diffrn_reflns_limit_k_max 22
_diffrn_reflns_limit_k_min -18
_diffrn_reflns_limit_l_max 10
_diffrn_reflns_limit_l_min -13
_diffrn_reflns_number 17964
_diffrn_reflns_point_group_measured_fraction_full 0.997
_diffrn_reflns_point_group_measured_fraction_max 0.853
_diffrn_reflns_theta_full 25.242
_diffrn_reflns_theta_max 28.817
_diffrn_reflns_theta_min 3.285
_diffrn_source 'micro-focus sealed X-ray tube'
_diffrn_source_type 'SuperNova (Mo) X-ray Source'
_diffrn_standards_number 0
_exptl_absorpt_coefficient_mu 24.503
_exptl_absorpt_correction_T_max 1.00000
_exptl_absorpt_correction_T_min 0.43424
_exptl_absorpt_correction_type multi-scan
_exptl_absorpt_process_details
;
CrysAlisPro 1.171.41.116a (Rigaku Oxford Diffraction, 2021)
Empirical absorption correction using spherical harmonics,
implemented in SCALE3 ABSPACK scaling algorithm.
;
_exptl_crystal_colour 'clear dark red'
_exptl_crystal_colour_lustre clear
_exptl_crystal_colour_modifier dark
_exptl_crystal_colour_primary red
_exptl_crystal_density_diffrn 4.053
_exptl_crystal_description block
_exptl_crystal_F_000 4376
_exptl_crystal_size_max 0.1
_exptl_crystal_size_mid 0.1
_exptl_crystal_size_min 0.1
_refine_diff_density_max 2.629
_refine_diff_density_min -2.429
_refine_diff_density_rms 0.400
_refine_ls_extinction_method none
_refine_ls_goodness_of_fit_ref 1.054
_refine_ls_hydrogen_treatment constr
_refine_ls_matrix_type full
_refine_ls_number_parameters 157
_refine_ls_number_reflns 4758
_refine_ls_number_restraints 0
_refine_ls_restrained_S_all 1.054
_refine_ls_R_factor_all 0.0640
_refine_ls_R_factor_gt 0.0419
_refine_ls_shift/su_max 0.001
_refine_ls_shift/su_mean 0.000
_refine_ls_structure_factor_coef Fsqd
_refine_ls_weighting_details 'w=1/[\s^2^(Fo^2^)+(0.0457P)^2^+22.5722P] where P=(Fo^2^+2Fc^2^)/3'
_refine_ls_weighting_scheme calc
_refine_ls_wR_factor_gt 0.0917
_refine_ls_wR_factor_ref 0.1038
_reflns_Friedel_coverage 0.000
_reflns_number_gt 3528
_reflns_number_total 4758
_reflns_threshold_expression 'I > 2\s(I)'
_cod_data_source_file d6sc00616g2.cif
_cod_data_source_block 4d_auto
_cod_database_code 1577096
_shelx_shelxl_version_number 2018/3
_shelx_space_group_comment
;
The symmetry employed for this shelxl refinement is uniquely defined
by the following loop, which should always be used as a source of
symmetry information in preference to the above space-group names.
They are only intended as comments.
;
_shelx_estimated_absorpt_t_max 0.193
_shelx_estimated_absorpt_t_min 0.193
_olex2_refinement_description
;
1. Fixed Uiso
 At 1.2 times of:
  All C(H) groups, All N(H) groups, All N(H,H) groups
2.a Aromatic/amide H refined with riding coordinates:
 C4(H4), C2(H2), C1(H1), N1(H1A), C5(H5)
2.b X=CH2 refined with riding coordinates:
 N3(H3A,H3B), N2(H2A,H2B)
;
_olex2_submission_special_instructions 'No special instructions were received'
_oxdiff_exptl_absorpt_empirical_details
;
Empirical correction (ABSPACK) includes:
- Absorption correction using spherical harmonics
- Frame scaling
;
_oxdiff_exptl_absorpt_empirical_full_max 1.937
_oxdiff_exptl_absorpt_empirical_full_min 0.604

loop_
_space_group_symop_operation_xyz
'x, y, z'
'-x+1/2, -y, z'
'x, -y+1/2, -z+1/2'
'-x+1/2, y+1/2, -z+1/2'
'-x, -y, -z'
'x-1/2, y, -z'
'-x, y-1/2, z-1/2'
'x-1/2, -y-1/2, z-1/2'

loop_
_atom_site_label
_atom_site_type_symbol
_atom_site_fract_x
_atom_site_fract_y
_atom_site_fract_z
_atom_site_U_iso_or_equiv
_atom_site_adp_type
_atom_site_occupancy
_atom_site_site_symmetry_order
_atom_site_calc_flag
_atom_site_refinement_flags_posn
_atom_site_refinement_flags_adp
_atom_site_refinement_flags_occupancy
_atom_site_disorder_assembly
_atom_site_disorder_group
Pb2 Pb 0.24528(2) 0.19088(2) 0.95124(4) 0.02528(12) Uani 1 1 d . . . . .
Pb1 Pb 0.49615(2) 0.18672(2) 0.95128(4) 0.02512(12) Uani 1 1 d . . . . .
I4 I 0.37018(2) 0.18142(5) 0.95735(8) 0.0385(2) Uani 1 1 d . . . . .
I1 I 0.50191(2) 0.13116(4) 0.64729(7) 0.03281(17) Uani 1 1 d . . . . .
I5 I 0.24719(2) 0.12951(4) 0.64832(7) 0.03083(17) Uani 1 1 d . . . . .
I8 I 0.11983(2) 0.18630(5) 0.98303(8) 0.0440(2) Uani 1 1 d . . . . .
I7 I 0.250000 0.000000 1.02338(11) 0.0378(2) Uani 1 2 d S T P . .
I2 I 0.48230(4) 0.250000 1.250000 0.0403(3) Uani 1 2 d S T P . .
I6 I 0.25000(5) 0.250000 1.250000 0.0617(4) Uani 1 2 d S T P . .
I3 I 0.500000 0.000000 1.000000 0.1166(8) Uani 1 2 d S . P . .
C4 C 0.3748(3) 0.0783(7) 0.4799(11) 0.033(2) Uani 1 1 d . . . . .
H4 H 0.380146 0.115764 0.547380 0.040 Uiso 1 1 calc R U . . .
C3 C 0.3747(3) -0.0049(7) 0.5055(10) 0.030(3) Uani 1 1 d . . . . .
C6 C 0.3871(4) -0.0343(7) 0.6423(10) 0.037(2) Uani 1 1 d . . . . .
C2 C 0.3638(4) -0.0568(8) 0.4059(11) 0.043(3) Uani 1 1 d . . . . .
H2 H 0.362639 -0.112023 0.423174 0.051 Uiso 1 1 calc R U . . .
N3 N 0.3681(4) 0.0054(6) 0.7419(11) 0.051(3) Uani 1 1 d . . . . .
H3A H 0.375515 -0.009279 0.821505 0.061 Uiso 1 1 calc R U . . .
H3B H 0.348186 0.046581 0.728531 0.061 Uiso 1 1 calc R U . . .
N2 N 0.4167(4) -0.0953(7) 0.6549(10) 0.060(3) Uani 1 1 d . . . . .
H2A H 0.425110 -0.112271 0.732597 0.072 Uiso 1 1 calc R U . . .
H2B H 0.428333 -0.119853 0.585767 0.072 Uiso 1 1 calc R U . . .
C1 C 0.3548(6) -0.0303(10) 0.2827(13) 0.069(4) Uani 1 1 d . . . . .
H1 H 0.347072 -0.066406 0.214849 0.083 Uiso 1 1 calc R U . . .
N1 N 0.3571(4) 0.0489(9) 0.2595(11) 0.070(4) Uani 1 1 d . . . . .
H1A H 0.351913 0.065608 0.179856 0.084 Uiso 1 1 calc R U . . .
C5 C 0.3668(4) 0.1026(8) 0.3515(13) 0.043(3) Uani 1 1 d . . . . .
H5 H 0.368219 0.157257 0.329867 0.052 Uiso 1 1 calc R U . . .

loop_
_atom_site_aniso_label
_atom_site_aniso_U_11
_atom_site_aniso_U_22
_atom_site_aniso_U_33
_atom_site_aniso_U_23
_atom_site_aniso_U_13
_atom_site_aniso_U_12
Pb2 0.01923(17) 0.0290(2) 0.0276(2) -0.00024(16) -0.00052(13) 0.00100(13)
Pb1 0.02082(18) 0.0289(2) 0.0257(2) 0.00190(16) -0.00080(13) 0.00034(13)
I4 0.0162(3) 0.0495(5) 0.0499(5) -0.0082(4) -0.0011(3) -0.0015(3)
I1 0.0414(4) 0.0309(4) 0.0262(3) -0.0009(3) 0.0038(3) 0.0008(3)
I5 0.0362(3) 0.0269(4) 0.0294(4) -0.0001(3) -0.0019(3) -0.0004(3)
I8 0.0175(3) 0.0619(6) 0.0526(5) -0.0017(4) 0.0001(3) 0.0018(3)
I7 0.0434(5) 0.0229(5) 0.0471(6) 0.000 0.000 -0.0011(4)
I2 0.0349(5) 0.0639(7) 0.0222(5) -0.0096(5) 0.000 0.000
I6 0.0601(7) 0.0996(11) 0.0254(6) -0.0194(6) 0.000 0.000
I3 0.192(2) 0.0324(9) 0.1256(17) 0.0375(9) -0.0530(15) -0.0111(10)
C4 0.030(5) 0.036(7) 0.034(6) 0.013(5) -0.007(4) -0.002(4)
C3 0.016(4) 0.047(7) 0.027(6) 0.001(5) 0.002(4) 0.005(4)
C6 0.036(5) 0.042(7) 0.032(6) 0.007(5) -0.002(5) 0.006(5)
C2 0.049(6) 0.041(7) 0.038(6) -0.014(6) -0.013(5) 0.014(5)
N3 0.069(7) 0.049(7) 0.035(6) -0.010(5) -0.008(5) 0.016(5)
N2 0.081(7) 0.056(7) 0.044(6) 0.009(5) 0.004(5) 0.037(6)
C1 0.094(10) 0.077(11) 0.036(8) -0.026(8) -0.023(7) 0.028(9)
N1 0.070(7) 0.103(12) 0.037(6) 0.019(7) -0.011(6) 0.023(7)
C5 0.041(6) 0.036(7) 0.052(7) 0.014(6) -0.004(5) -0.002(5)

loop_
_atom_type_symbol
_atom_type_description
_atom_type_scat_dispersion_real
_atom_type_scat_dispersion_imag
_atom_type_scat_source
C C 0.0033 0.0016 'International Tables Vol C Tables 4.2.6.8 and 6.1.1.4'
H H 0.0000 0.0000 'International Tables Vol C Tables 4.2.6.8 and 6.1.1.4'
I I -0.4742 1.8119 'International Tables Vol C Tables 4.2.6.8 and 6.1.1.4'
N N 0.0061 0.0033 'International Tables Vol C Tables 4.2.6.8 and 6.1.1.4'
Pb Pb -3.3944 10.1111 'International Tables Vol C Tables 4.2.6.8 and 6.1.1.4'

loop_
_geom_angle_atom_site_label_1
_geom_angle_atom_site_label_2
_geom_angle_atom_site_label_3
_geom_angle
_geom_angle_site_symmetry_1
_geom_angle_site_symmetry_3
_geom_angle_publ_flag
I4 Pb2 I5 89.305(19) . . ?
I4 Pb2 I8 172.00(3) . . ?
I4 Pb2 I7 84.883(17) . . ?
I5 Pb2 I4 92.13(2) 3_556 . ?
I5 Pb2 I5 89.64(2) 3_556 . ?
I5 Pb2 I8 94.00(2) 3_556 . ?
I5 Pb2 I7 84.61(2) . . ?
I5 Pb2 I7 173.55(2) 3_556 . ?
I5 Pb2 I6 90.716(16) 3_556 . ?
I8 Pb2 I5 95.87(2) . . ?
I8 Pb2 I7 89.518(18) . . ?
I6 Pb2 I4 87.64(3) . . ?
I6 Pb2 I5 176.94(3) . . ?
I6 Pb2 I8 87.14(3) . . ?
I6 Pb2 I7 94.87(2) . . ?
I4 Pb1 I8 166.93(2) . 6_657 ?
I1 Pb1 I4 94.48(2) 3_556 . ?
I1 Pb1 I4 93.220(19) . . ?
I1 Pb1 I1 88.25(2) 3_556 . ?
I1 Pb1 I8 98.71(2) . 6_657 ?
I1 Pb1 I8 91.22(2) 3_556 6_657 ?
I1 Pb1 I2 89.460(16) 3_556 . ?
I1 Pb1 I2 175.56(2) . . ?
I2 Pb1 I4 83.17(2) . . ?
I2 Pb1 I8 85.14(2) . 6_657 ?
I3 Pb1 I4 90.083(17) . . ?
I3 Pb1 I1 82.319(15) . . ?
I3 Pb1 I1 169.749(18) . 3_556 ?
I3 Pb1 I8 86.264(18) . 6_657 ?
I3 Pb1 I2 100.210(10) . . ?
Pb2 I4 Pb1 175.10(3) . . ?
Pb1 I1 Pb1 91.50(2) 3_556 . ?
Pb2 I5 Pb2 90.33(2) 3_556 . ?
Pb2 I8 Pb1 173.68(3) . 6_557 ?
Pb2 I7 Pb2 154.02(4) 2 . ?
Pb1 I2 Pb1 167.36(3) 3_557 . ?
Pb2 I6 Pb2 175.66(4) 3_557 . ?
Pb1 I3 Pb1 180.0 . 5_657 ?
C3 C4 H4 121.3 . . ?
C5 C4 H4 121.3 . . ?
C5 C4 C3 117.5(11) . . ?
C4 C3 C6 119.3(10) . . ?
C2 C3 C4 119.2(10) . . ?
C2 C3 C6 121.5(11) . . ?
N3 C6 C3 118.1(10) . . ?
N2 C6 C3 118.5(10) . . ?
N2 C6 N3 123.3(11) . . ?
C3 C2 H2 119.4 . . ?
C1 C2 C3 121.3(13) . . ?
C1 C2 H2 119.4 . . ?
C6 N3 H3A 120.0 . . ?
C6 N3 H3B 120.0 . . ?
H3A N3 H3B 120.0 . . ?
C6 N2 H2A 120.0 . . ?
C6 N2 H2B 120.0 . . ?
H2A N2 H2B 120.0 . . ?
C2 C1 H1 120.7 . . ?
N1 C1 C2 118.6(12) . . ?
N1 C1 H1 120.7 . . ?
C1 N1 H1A 118.3 . . ?
C5 N1 C1 123.4(11) . . ?
C5 N1 H1A 118.3 . . ?
C4 C5 H5 120.0 . . ?
N1 C5 C4 120.0(12) . . ?
N1 C5 H5 120.0 . . ?

loop_
_geom_bond_atom_site_label_1
_geom_bond_atom_site_label_2
_geom_bond_distance
_geom_bond_site_symmetry_2
_geom_bond_publ_flag
Pb2 I4 3.1898(6) . ?
Pb2 I5 3.2217(8) . ?
Pb2 I5 3.1343(8) 3_556 ?
Pb2 I8 3.2166(7) . ?
Pb2 I7 3.2399(5) . ?
Pb2 I6 3.1721(4) . ?
Pb1 I4 3.2148(6) . ?
Pb1 I1 3.1736(8) 3_556 ?
Pb1 I1 3.2061(8) . ?
Pb1 I8 3.2233(7) 6_657 ?
Pb1 I2 3.2108(4) . ?
Pb1 I3 3.1264(4) . ?
C4 H4 0.9300 . ?
C4 C3 1.399(14) . ?
C4 C5 1.372(15) . ?
C3 C6 1.498(14) . ?
C3 C2 1.351(15) . ?
C6 N3 1.295(14) . ?
C6 N2 1.266(14) . ?
C2 H2 0.9300 . ?
C2 C1 1.338(18) . ?
N3 H3A 0.8600 . ?
N3 H3B 0.8600 . ?
N2 H2A 0.8600 . ?
N2 H2B 0.8600 . ?
C1 H1 0.9300 . ?
C1 N1 1.33(2) . ?
N1 H1A 0.8600 . ?
N1 C5 1.308(18) . ?
C5 H5 0.9300 . ?

loop_
_geom_torsion_atom_site_label_1
_geom_torsion_atom_site_label_2
_geom_torsion_atom_site_label_3
_geom_torsion_atom_site_label_4
_geom_torsion
_geom_torsion_site_symmetry_1
_geom_torsion_site_symmetry_2
_geom_torsion_site_symmetry_3
_geom_torsion_site_symmetry_4
_geom_torsion_publ_flag
C4 C3 C6 N3 40.5(14) . . . . ?
C4 C3 C6 N2 -137.6(11) . . . . ?
C4 C3 C2 C1 2.0(16) . . . . ?
C3 C4 C5 N1 3.0(15) . . . . ?
C3 C2 C1 N1 1(2) . . . . ?
C6 C3 C2 C1 -177.3(11) . . . . ?
C2 C3 C6 N3 -140.3(11) . . . . ?
C2 C3 C6 N2 41.6(15) . . . . ?
C2 C1 N1 C5 -1(2) . . . . ?
C1 N1 C5 C4 -0.5(19) . . . . ?
C5 C4 C3 C6 175.6(8) . . . . ?
C5 C4 C3 C2 -3.7(13) . . . . ?
